data_4020364
loop_
_publ_author_name
'James R. Davies'
'Peter D. Kane'
'Christopher J. Moody'
'Alexandra M. Z. Slawin'

_journal_name_full 'Journal of Organic Chemistry'
_journal_page_first 5840
_journal_page_last 5851
_journal_paper_doi 10.1021/jo050303h
_journal_volume 70
_journal_year 2005
_chemical_formula_moiety 'C24 H30 N2 O5'
_chemical_formula_sum 'C24 H30 N2 O5'
_chemical_formula_weight 426.50
_space_group_IT_number 14
_symmetry_cell_setting monoclinic
_symmetry_space_group_name_Hall '-P 2yn'
_symmetry_space_group_name_H-M 'P 1 21/n 1'
_cell_angle_alpha 90.00
_cell_angle_beta 98.095(2)
_cell_angle_gamma 90.00
_cell_formula_units_Z 4
_cell_length_a 7.5246(10)
_cell_length_b 31.609(4)
_cell_length_c 9.6770(13)
_cell_measurement_temperature 125(2)
_cell_volume 2278.7(5)
_diffrn_ambient_temperature 125(2)
_exptl_crystal_density_diffrn 1.243
_cod_depositor_comments
;
The following automatic conversions were performed:
'_symmetry_cell_setting' value 'Monoclinic' changed to 'monoclinic'
according to '/home/saulius/struct/CIF-dictionaries/cif_core.dic'
dictionary named 'cif_core.dic' version 2.4.1 from 2010-06-29.

Automatic conversion script
Id: cif_fix_enum 1527 2010-12-29 10:47:43Z saulius 
;
_cod_original_sg_symbol_H-M 'P 21/n'
_cod_database_code 4020364

loop_
_symmetry_equiv_pos_as_xyz
'x, y, z'
'-x+1/2, y+1/2, -z+1/2'
'-x, -y, -z'
'x-1/2, -y-1/2, z-1/2'

loop_
_atom_site_label
_atom_site_type_symbol
_atom_site_fract_x
_atom_site_fract_y
_atom_site_fract_z
_atom_site_U_iso_or_equiv
_atom_site_adp_type
_atom_site_occupancy
_atom_site_symmetry_multiplicity
_atom_site_calc_flag
_atom_site_refinement_flags
_atom_site_disorder_assembly
_atom_site_disorder_group
N1 N 0.1406(2) 0.83306(5) 0.89875(15) 0.0246(4) Uani 1 1 d . . .
C2 C 0.1348(2) 0.86054(6) 1.00995(19) 0.0258(4) Uani 1 1 d . . .
H2A H 0.1208 0.8522 1.1021 0.031 Uiso 1 1 calc R . .
C3 C 0.1522(2) 0.90124(6) 0.96744(19) 0.0235(4) Uani 1 1 d . . .
C3A C 0.1696(2) 0.90000(6) 0.81995(19) 0.0226(4) Uani 1 1 d . . .
C4 C 0.1843(2) 0.93135(6) 0.7205(2) 0.0261(4) Uani 1 1 d . . .
H4A H 0.1882 0.9604 0.7458 0.031 Uiso 1 1 calc R . .
C5 C 0.1931(2) 0.91917(6) 0.5845(2) 0.0299(5) Uani 1 1 d . . .
H5A H 0.2041 0.9401 0.5159 0.036 Uiso 1 1 calc R . .
C6 C 0.1861(2) 0.87659(6) 0.5462(2) 0.0301(5) Uani 1 1 d . . .
H6A H 0.1924 0.8692 0.4518 0.036 Uiso 1 1 calc R . .
C7 C 0.1701(2) 0.84476(6) 0.64196(19) 0.0270(4) Uani 1 1 d . . .
H7A H 0.1653 0.8158 0.6154 0.032 Uiso 1 1 calc R . .
C7A C 0.1616(2) 0.85712(6) 0.77868(18) 0.0232(4) Uani 1 1 d . . .
C8 C 0.1309(2) 0.78915(6) 0.9190(2) 0.0269(4) Uani 1 1 d . . .
O8 O 0.1164(2) 0.77463(4) 1.03131(14) 0.0379(4) Uani 1 1 d . . .
O9 O 0.14019(17) 0.76846(4) 0.80105(13) 0.0296(3) Uani 1 1 d . . .
C9 C 0.1487(3) 0.72098(6) 0.8005(2) 0.0314(5) Uani 1 1 d . . .
C10 C 0.3158(3) 0.70653(7) 0.8945(2) 0.0372(5) Uani 1 1 d . . .
H10A H 0.4220 0.7191 0.8625 0.056 Uiso 1 1 calc R . .
H10B H 0.3242 0.6756 0.8912 0.056 Uiso 1 1 calc R . .
H10C H 0.3092 0.7156 0.9905 0.056 Uiso 1 1 calc R . .
C11 C 0.1636(3) 0.71193(7) 0.6493(2) 0.0423(6) Uani 1 1 d . . .
H11A H 0.0540 0.7214 0.5905 0.063 Uiso 1 1 calc R . .
H11B H 0.1792 0.6815 0.6367 0.063 Uiso 1 1 calc R . .
H11C H 0.2672 0.7271 0.6226 0.063 Uiso 1 1 calc R . .
C12 C -0.0235(3) 0.70294(7) 0.8421(2) 0.0390(5) Uani 1 1 d . . .
H12A H -0.1265 0.7132 0.7775 0.059 Uiso 1 1 calc R . .
H12B H -0.0354 0.7120 0.9372 0.059 Uiso 1 1 calc R . .
H12C H -0.0196 0.6720 0.8383 0.059 Uiso 1 1 calc R . .
C13 C 0.1549(2) 0.93867(6) 1.05372(19) 0.0238(4) Uani 1 1 d . . .
C14 C 0.0821(2) 0.95161(6) 1.16817(19) 0.0242(4) Uani 1 1 d . . .
N15 N 0.13555(19) 0.99330(5) 1.20150(16) 0.0255(4) Uani 1 1 d . . .
C16 C 0.2349(2) 1.00375(6) 1.10917(19) 0.0245(4) Uani 1 1 d . . .
O17 O 0.25272(15) 0.97228(4) 1.01443(13) 0.0248(3) Uani 1 1 d . . .
C18 C -0.0454(2) 0.92894(6) 1.24357(19) 0.0275(5) Uani 1 1 d . . .
O18 O -0.07764(18) 0.89145(4) 1.23061(14) 0.0348(4) Uani 1 1 d . . .
O19 O -0.12306(19) 0.95505(5) 1.32519(15) 0.0365(4) Uani 1 1 d . . .
C19 C -0.2499(3) 0.93633(8) 1.4080(3) 0.0492(6) Uani 1 1 d . . .
H19A H -0.2129 0.9069 1.4329 0.059 Uiso 1 1 calc R . .
H19B H -0.2484 0.9526 1.4956 0.059 Uiso 1 1 calc R . .
C20 C -0.4296(4) 0.93616(13) 1.3328(4) 0.0918(12) Uani 1 1 d . . .
H20A H -0.5118 0.9234 1.3910 0.138 Uiso 1 1 calc R . .
H20B H -0.4319 0.9197 1.2467 0.138 Uiso 1 1 calc R . .
H20C H -0.4674 0.9653 1.3094 0.138 Uiso 1 1 calc R . .
C21 C 0.3260(2) 1.04454(6) 1.0890(2) 0.0278(4) Uani 1 1 d . . .
H21A H 0.2729 1.0569 0.9985 0.033 Uiso 1 1 calc R . .
H21B H 0.4545 1.0390 1.0842 0.033 Uiso 1 1 calc R . .
C22 C 0.3117(2) 1.07659(6) 1.20420(19) 0.0261(4) Uani 1 1 d . . .
H22A H 0.1902 1.0750 1.2321 0.031 Uiso 1 1 calc R . .
H22B H 0.3998 1.0694 1.2867 0.031 Uiso 1 1 calc R . .
C23 C 0.3460(2) 1.12141(6) 1.1584(2) 0.0267(4) Uani 1 1 d . . .
H23A H 0.4656 1.1226 1.1271 0.032 Uiso 1 1 calc R . .
H23B H 0.2554 1.1288 1.0776 0.032 Uiso 1 1 calc R . .
C24 C 0.3388(3) 1.15409(6) 1.2725(2) 0.0296(5) Uani 1 1 d . . .
H24A H 0.4314 1.1473 1.3525 0.036 Uiso 1 1 calc R . .
H24B H 0.2201 1.1527 1.3052 0.036 Uiso 1 1 calc R . .
C25 C 0.3694(3) 1.19868(6) 1.2229(2) 0.0362(5) Uani 1 1 d . . .
H25A H 0.3634 1.2186 1.2996 0.054 Uiso 1 1 calc R . .
H25B H 0.2767 1.2058 1.1448 0.054 Uiso 1 1 calc R . .
H25C H 0.4880 1.2004 1.1924 0.054 Uiso 1 1 calc R . .

loop_
_atom_site_aniso_label
_atom_site_aniso_U_11
_atom_site_aniso_U_22
_atom_site_aniso_U_33
_atom_site_aniso_U_23
_atom_site_aniso_U_13
_atom_site_aniso_U_12
N1 0.0279(8) 0.0205(9) 0.0251(9) 0.0009(7) 0.0022(6) 0.0010(6)
C2 0.0275(10) 0.0272(11) 0.0225(10) -0.0004(8) 0.0028(7) 0.0018(8)
C3 0.0180(9) 0.0251(11) 0.0271(10) 0.0005(8) 0.0017(7) 0.0019(7)
C3A 0.0152(9) 0.0252(10) 0.0270(10) 0.0001(8) 0.0014(7) 0.0024(7)
C4 0.0205(9) 0.0249(10) 0.0330(11) 0.0027(8) 0.0040(8) 0.0013(7)
C5 0.0280(10) 0.0320(12) 0.0299(11) 0.0071(9) 0.0050(8) 0.0010(8)
C6 0.0283(10) 0.0368(12) 0.0247(10) -0.0007(9) 0.0026(8) 0.0012(8)
C7 0.0240(9) 0.0280(11) 0.0279(10) -0.0009(8) 0.0002(8) 0.0011(8)
C7A 0.0170(9) 0.0258(10) 0.0260(10) 0.0027(8) 0.0004(7) 0.0004(7)
C8 0.0291(10) 0.0228(11) 0.0282(12) -0.0004(9) 0.0018(8) 0.0011(8)
O8 0.0596(10) 0.0251(8) 0.0298(8) 0.0043(6) 0.0098(7) 0.0013(7)
O9 0.0396(8) 0.0206(7) 0.0285(8) 0.0003(6) 0.0043(6) 0.0020(6)
C9 0.0423(12) 0.0173(10) 0.0340(11) -0.0015(8) 0.0034(9) 0.0020(8)
C10 0.0409(12) 0.0270(12) 0.0431(13) -0.0003(9) 0.0034(10) 0.0047(9)
C11 0.0626(15) 0.0286(12) 0.0355(12) -0.0052(9) 0.0063(10) 0.0039(10)
C12 0.0435(12) 0.0274(12) 0.0454(13) -0.0019(9) 0.0030(10) -0.0037(9)
C13 0.0189(9) 0.0238(10) 0.0281(10) 0.0035(8) 0.0011(8) 0.0003(7)
C14 0.0220(9) 0.0230(10) 0.0273(10) 0.0009(8) 0.0029(8) 0.0025(7)
N15 0.0240(8) 0.0254(9) 0.0273(9) -0.0003(7) 0.0043(7) 0.0015(6)
C16 0.0218(9) 0.0255(10) 0.0263(10) -0.0027(8) 0.0037(8) 0.0041(7)
O17 0.0230(7) 0.0230(7) 0.0292(7) -0.0017(6) 0.0067(5) -0.0012(5)
C18 0.0267(10) 0.0292(12) 0.0262(10) 0.0044(8) 0.0028(8) 0.0041(8)
O18 0.0420(8) 0.0280(9) 0.0363(8) 0.0031(6) 0.0118(6) -0.0037(6)
O19 0.0413(8) 0.0306(8) 0.0425(9) 0.0058(6) 0.0230(7) 0.0040(6)
C19 0.0528(14) 0.0444(14) 0.0585(16) 0.0152(12) 0.0358(12) 0.0078(11)
C20 0.0504(17) 0.130(3) 0.099(3) 0.051(2) 0.0271(17) 0.0054(18)
C21 0.0244(10) 0.0271(11) 0.0329(11) -0.0013(8) 0.0075(8) -0.0018(8)
C22 0.0205(9) 0.0286(11) 0.0289(10) -0.0017(8) 0.0027(7) -0.0001(8)
C23 0.0220(9) 0.0285(11) 0.0291(10) -0.0006(8) 0.0020(7) 0.0009(8)
C24 0.0275(10) 0.0298(11) 0.0310(11) -0.0035(9) 0.0027(8) -0.0012(8)
C25 0.0446(13) 0.0284(11) 0.0354(12) -0.0070(9) 0.0045(9) -0.0006(9)

loop_
_geom_bond_atom_site_label_1
_geom_bond_atom_site_label_2
_geom_bond_distance
_geom_bond_site_symmetry_2
_geom_bond_publ_flag
N1 C2 1.388(2) . ?
N1 C8 1.405(2) . ?
N1 C7A 1.416(2) . ?
C2 C3 1.363(3) . ?
C3 C13 1.447(3) . ?
C3 C3A 1.452(3) . ?
C3A C4 1.396(3) . ?
C3A C7A 1.412(3) . ?
C4 C5 1.382(3) . ?
C5 C6 1.395(3) . ?
C6 C7 1.385(3) . ?
C7 C7A 1.390(3) . ?
C8 O8 1.199(2) . ?
C8 O9 1.326(2) . ?
O9 C9 1.502(2) . ?
C9 C11 1.510(3) . ?
C9 C10 1.515(3) . ?
C9 C12 1.521(3) . ?
C13 C14 1.365(3) . ?
C13 O17 1.376(2) . ?
C14 N15 1.402(2) . ?
C14 C18 1.471(3) . ?
N15 C16 1.286(2) . ?
C16 O17 1.372(2) . ?
C16 C21 1.486(3) . ?
C18 O18 1.213(2) . ?
C18 O19 1.333(2) . ?
O19 C19 1.456(3) . ?
C19 C20 1.443(4) . ?
C21 C22 1.522(3) . ?
C22 C23 1.518(3) . ?
C23 C24 1.518(3) . ?
C24 C25 1.517(3) . ?

loop_
_cod_related_entry_id
_cod_related_entry_database
_cod_related_entry_code
1 ChemSpider 9571090
